data_1558013
loop_
_publ_author_name
'M\"uller, Matthias'
'Karttunen, Antti J.'
'Buchner, Magnus R.'

_publ_section_title
;
 Speciation of Be2+ in acidic liquid ammonia and formation of tetra- and
 octanuclear beryllium amido clusters
;
_journal_issue 21
_journal_name_full 'Chemical Science'
_journal_page_first 5415
_journal_page_last 5422
_journal_paper_doi 10.1039/D0SC01112F
_journal_volume 11
_journal_year 2020
_chemical_formula_sum 'Be4 H51 I2 N19'
_chemical_formula_weight 607.43
_space_group_crystal_system trigonal
_space_group_IT_number 143
_space_group_name_Hall 'P 3'
_space_group_name_H-M_alt 'P 3'
_atom_sites_solution_hydrogens geom
_audit_creation_method SHELXL-2014/7
_audit_update_record
;
2020-02-06 deposited with the CCDC.	2020-05-04 downloaded from the CCDC.
;
_cell_angle_alpha 90
_cell_angle_beta 90
_cell_angle_gamma 120
_cell_formula_units_Z 1
_cell_length_a 9.77560(10)
_cell_length_b 9.77560(10)
_cell_length_c 8.7186(2)
_cell_measurement_reflns_used 9830
_cell_measurement_temperature 100(2)
_cell_measurement_theta_max 154.18
_cell_measurement_theta_min 10.15
_cell_volume 721.55(2)
_computing_structure_refinement 'SHELXL-2014/7 (Sheldrick, 2014)'
_diffrn_ambient_temperature 100(2)
_diffrn_detector_area_resol_mean 5.81
_diffrn_measured_fraction_theta_full 1.000
_diffrn_measured_fraction_theta_max 1.000
_diffrn_measurement_device_type 'STOE STADIVARI'
_diffrn_measurement_method 'rotation method, \w scans'
_diffrn_radiation_type CuK\a
_diffrn_radiation_wavelength 1.54178
_diffrn_reflns_av_R_equivalents 0.0166
_diffrn_reflns_av_unetI/netI 0.0155
_diffrn_reflns_Laue_measured_fraction_full 1.000
_diffrn_reflns_Laue_measured_fraction_max 1.000
_diffrn_reflns_limit_h_max 12
_diffrn_reflns_limit_h_min -9
_diffrn_reflns_limit_k_max 5
_diffrn_reflns_limit_k_min -11
_diffrn_reflns_limit_l_max 10
_diffrn_reflns_limit_l_min -10
_diffrn_reflns_number 4283
_diffrn_reflns_point_group_measured_fraction_full 0.990
_diffrn_reflns_point_group_measured_fraction_max 0.982
_diffrn_reflns_theta_full 67.679
_diffrn_reflns_theta_max 75.826
_diffrn_reflns_theta_min 5.073
_diffrn_source 'GeniX 3D HF Cu'
_exptl_absorpt_coefficient_mu 17.294
_exptl_absorpt_correction_type multi-scan
_exptl_crystal_colour colorless
_exptl_crystal_density_diffrn 1.398
_exptl_crystal_description block
_exptl_crystal_F_000 306
_exptl_crystal_size_max 0.11
_exptl_crystal_size_mid 0.10
_exptl_crystal_size_min 0.09
_exptl_transmission_factor_max 0.1060
_exptl_transmission_factor_min 0.0301
_refine_diff_density_max 0.972
_refine_diff_density_min -0.830
_refine_diff_density_rms 0.182
_refine_ls_abs_structure_details
;
 Flack x determined using 751 quotients [(I+)-(I-)]/[(I+)+(I-)]
 (Parsons, Flack and Wagner, Acta Cryst. B69 (2013) 249-259).
;
_refine_ls_abs_structure_Flack 0.413(17)
_refine_ls_extinction_method none
_refine_ls_goodness_of_fit_ref 1.164
_refine_ls_hydrogen_treatment constr
_refine_ls_matrix_type full
_refine_ls_number_parameters 79
_refine_ls_number_reflns 1779
_refine_ls_number_restraints 13
_refine_ls_restrained_S_all 1.160
_refine_ls_R_factor_all 0.0450
_refine_ls_R_factor_gt 0.0447
_refine_ls_shift/su_max 0.017
_refine_ls_shift/su_mean 0.003
_refine_ls_structure_factor_coef Fsqd
_refine_ls_weighting_details 'w=1/[\s^2^(Fo^2^)+(0.0903P)^2^+2.1179P] where P=(Fo^2^+2Fc^2^)/3'
_refine_ls_weighting_scheme calc
_refine_ls_wR_factor_gt 0.1274
_refine_ls_wR_factor_ref 0.1277
_reflns_Friedel_coverage 0.964
_reflns_Friedel_fraction_full 0.981
_reflns_Friedel_fraction_max 0.964
_reflns_number_gt 1767
_reflns_number_total 1779
_reflns_threshold_expression 'I > 2\s(I)'
_cod_data_source_file d0sc01112f2.cif
_cod_data_source_block 5
_cod_depositor_comments
;Adding full bibliography for 1558013--1558021.cif.

 Adding full bibliography for 1558013--1558021.cif.
;
_cod_database_code 1558013
_shelx_shelxl_version_number 2014/7
_shelx_space_group_comment
;
The symmetry employed for this shelxl refinement is uniquely defined
by the following loop, which should always be used as a source of
symmetry information in preference to the above space-group names.
They are only intended as comments.
;

loop_
_space_group_symop_operation_xyz
'x, y, z'
'-y, x-y, z'
'-x+y, -x, z'

loop_
_atom_site_label
_atom_site_type_symbol
_atom_site_fract_x
_atom_site_fract_y
_atom_site_fract_z
_atom_site_U_iso_or_equiv
_atom_site_adp_type
_atom_site_occupancy
_atom_site_site_symmetry_order
_atom_site_calc_flag
_atom_site_refinement_flags_posn
_atom_site_refinement_flags_adp
_atom_site_refinement_flags_occupancy
_atom_site_disorder_assembly
_atom_site_disorder_group
I1 I 0.3333 0.6667 0.19097(19) 0.0261(7) Uani 1 3 d S T P . .
I2 I 0.0000 0.0000 0.84022(10) 0.0199(5) Uani 1 3 d S T P . .
N1 N 0.844(3) 0.478(2) 1.140(2) 0.033(5) Uani 1 1 d . . . . .
H1A H 0.8635 0.5745 1.1741 0.040 Uiso 1 1 calc R U . . .
H1B H 0.9236 0.4637 1.1748 0.040 Uiso 1 1 calc R U . . .
N2 N 0.816(2) 0.3010(19) 0.8791(19) 0.020(3) Uani 1 1 d . . . . .
H2A H 0.8960 0.2831 0.9067 0.024 Uiso 1 1 calc R U . . .
H2B H 0.8118 0.3024 0.7749 0.024 Uiso 1 1 calc R U . . .
N3 N 0.6667 0.3333 1.428(2) 0.027(4) Uani 1 3 d S T P . .
H3A H 0.5656 0.2759 1.4627 0.041 Uiso 0.3333 1 calc R U P . .
H3B H 0.7102 0.4344 1.4627 0.041 Uiso 0.3333 1 calc R U P . .
H3C H 0.7241 0.2898 1.4627 0.041 Uiso 0.3333 1 calc R U P . .
N4 N 1.0378(16) 0.6293(17) 0.8838(16) 0.034(3) Uani 1 1 d . . . . .
H4A H 1.0370 0.7209 0.8679 0.051 Uiso 1 1 calc R U . . .
H4B H 1.0580 0.5957 0.7937 0.051 Uiso 1 1 calc R U . . .
H4C H 1.1142 0.6461 0.9532 0.051 Uiso 1 1 calc R U . . .
N5 N 0.529(2) 0.5475(19) 0.5113(19) 0.041(3) Uani 1 1 d . . . . .
N7 N 0.943(2) 0.771(2) 1.460(2) 0.046(4) Uani 1 1 d . . . . .
N6 N 0.787(2) 0.812(2) 1.228(2) 0.050(4) Uani 1 1 d . . . . .
Be1 Be 0.848(2) 0.481(2) 0.956(2) 0.028(4) Uani 1 1 d . U . . .
Be2 Be 0.6667 0.3333 1.222(3) 0.022(6) Uani 1 3 d S TU P . .

loop_
_atom_site_aniso_label
_atom_site_aniso_U_11
_atom_site_aniso_U_22
_atom_site_aniso_U_33
_atom_site_aniso_U_23
_atom_site_aniso_U_13
_atom_site_aniso_U_12
I1 0.0290(11) 0.0290(11) 0.0204(11) 0.000 0.000 0.0145(5)
I2 0.0173(6) 0.0173(6) 0.0249(11) 0.000 0.000 0.0087(3)
N1 0.040(11) 0.015(8) 0.038(10) -0.014(7) -0.016(8) 0.008(7)
N2 0.031(9) 0.014(7) 0.017(7) 0.000(5) -0.010(6) 0.012(6)
N3 0.032(7) 0.032(7) 0.018(11) 0.000 0.000 0.016(3)
N4 0.031(6) 0.039(7) 0.030(6) 0.003(5) -0.002(5) 0.017(6)
N5 0.059(10) 0.053(9) 0.029(7) -0.001(6) 0.005(7) 0.041(8)
N7 0.045(9) 0.047(10) 0.050(9) -0.010(8) -0.004(7) 0.027(8)
N6 0.040(8) 0.051(10) 0.049(10) -0.008(8) -0.003(7) 0.015(7)
Be1 0.030(8) 0.036(8) 0.015(6) -0.002(6) 0.002(6) 0.015(6)
Be2 0.027(7) 0.027(7) 0.012(10) 0.000 0.000 0.013(3)

loop_
_atom_type_symbol
_atom_type_description
_atom_type_scat_dispersion_real
_atom_type_scat_dispersion_imag
_atom_type_scat_source
Be Be 0.0038 0.0014 'International Tables Vol C Tables 4.2.6.8 and 6.1.1.4'
H H 0.0000 0.0000 'International Tables Vol C Tables 4.2.6.8 and 6.1.1.4'
N N 0.0311 0.0180 'International Tables Vol C Tables 4.2.6.8 and 6.1.1.4'
I I -0.3257 6.8362 'International Tables Vol C Tables 4.2.6.8 and 6.1.1.4'

loop_
_geom_angle_atom_site_label_1
_geom_angle_atom_site_label_2
_geom_angle_atom_site_label_3
_geom_angle
_geom_angle_site_symmetry_1
_geom_angle_site_symmetry_3
_geom_angle_publ_flag
Be1 N1 Be2 115.2(16) . . ?
Be1 N1 H1A 108.5 . . ?
Be2 N1 H1A 108.5 . . ?
Be1 N1 H1B 108.5 . . ?
Be2 N1 H1B 108.5 . . ?
H1A N1 H1B 107.5 . . ?
Be1 N2 Be1 105.7(16) . 3_665 ?
Be1 N2 H2A 110.6 . . ?
Be1 N2 H2A 110.6 3_665 . ?
Be1 N2 H2B 110.6 . . ?
Be1 N2 H2B 110.6 3_665 . ?
H2A N2 H2B 108.7 . . ?
Be2 N3 H3A 109.5 . . ?
Be2 N3 H3B 109.5 . . ?
H3A N3 H3B 109.5 . . ?
Be2 N3 H3C 109.5 . . ?
H3A N3 H3C 109.5 . . ?
H3B N3 H3C 109.5 . . ?
Be1 N4 H4A 109.5 . . ?
Be1 N4 H4B 109.5 . . ?
H4A N4 H4B 109.5 . . ?
Be1 N4 H4C 109.5 . . ?
H4A N4 H4C 109.5 . . ?
H4B N4 H4C 109.5 . . ?
N1 Be1 N2 112.2(14) . . ?
N1 Be1 N2 111.4(14) . 2_655 ?
N2 Be1 N2 107.2(15) . 2_655 ?
N1 Be1 N4 111.6(14) . . ?
N2 Be1 N4 105.3(12) . . ?
N2 Be1 N4 108.8(13) 2_655 . ?
N1 Be2 N1 104.6(12) 3_665 . ?
N1 Be2 N1 104.6(12) 3_665 2_655 ?
N1 Be2 N1 104.6(12) . 2_655 ?
N1 Be2 N3 114.0(10) 3_665 . ?
N1 Be2 N3 114.0(10) . . ?
N1 Be2 N3 114.0(10) 2_655 . ?

loop_
_geom_bond_atom_site_label_1
_geom_bond_atom_site_label_2
_geom_bond_distance
_geom_bond_site_symmetry_2
_geom_bond_publ_flag
N1 Be1 1.60(3) . ?
N1 Be2 1.75(2) . ?
N1 H1A 0.9100 . ?
N1 H1B 0.9100 . ?
N2 Be1 1.76(3) . ?
N2 Be1 1.78(3) 3_665 ?
N2 H2A 0.9100 . ?
N2 H2B 0.9100 . ?
N3 Be2 1.79(3) . ?
N3 H3A 0.9100 . ?
N3 H3B 0.9100 . ?
N3 H3C 0.9100 . ?
N4 Be1 1.81(2) . ?
N4 H4A 0.9100 . ?
N4 H4B 0.9100 . ?
N4 H4C 0.9100 . ?
Be1 N2 1.78(3) 2_655 ?
Be2 N1 1.75(2) 3_665 ?
Be2 N1 1.75(2) 2_655 ?
